data_1570824
loop_
_publ_author_name
'Rieser, Theresa E.'
'Sch&#xe4;dle, Dorothea'
'Maichle-M&#xf6;ssmer, C&#xe4;cilia'
'Anwander, Reiner'

_publ_section_title
;
 Terminal dysprosium and holmium organoimides.
;
_journal_issue 10
_journal_name_full 'Chemical science'
_journal_page_first 3562
_journal_page_last 3570
_journal_paper_doi 10.1039/d3sc06584g
_journal_volume 15
_journal_year 2024
_chemical_formula_sum 'C43 H68 Al B Ho N7'
_chemical_formula_weight 885.76
_chemical_properties_physical Air-sensitive,Moisture-sensitive
_space_group_crystal_system monoclinic
_space_group_IT_number 9
_space_group_name_Hall 'C -2yc'
_space_group_name_H-M_alt 'C 1 c 1'
_atom_sites_solution_hydrogens mixed
_audit_creation_method SHELXL-2018/3
_audit_update_record
;
2023-12-05 deposited with the CCDC.	2024-01-19 downloaded from the CCDC.
;
_cell_angle_alpha 90
_cell_angle_beta 108.0490(10)
_cell_angle_gamma 90
_cell_formula_units_Z 4
_cell_length_a 21.5531(9)
_cell_length_b 11.2886(5)
_cell_length_c 19.1515(8)
_cell_measurement_reflns_used 9423
_cell_measurement_temperature 100(2)
_cell_measurement_theta_max 29.86
_cell_measurement_theta_min 2.486
_cell_volume 4430.4(3)
_computing_cell_refinement 'SAINT V8.38A (Bruker AXS Inc., 2017)'
_computing_data_collection 'APEX3 v2017.3-0 (Bruker AXS)'
_computing_data_reduction 'SAINT V8.38A (Bruker AXS Inc., 2017)'
_computing_structure_refinement 'SHELXL-2018/3 (Sheldrick, 2018)'
_computing_structure_solution 'SHELXT 2014/5 (Sheldrick, 2014)'
_diffrn_ambient_temperature 100(2)
_diffrn_measured_fraction_theta_full 1.000
_diffrn_measured_fraction_theta_max 0.998
_diffrn_measurement_device_type 'Bruker APEX II DUO'
_diffrn_measurement_method 'omega scans'
_diffrn_radiation_type MoK\a
_diffrn_radiation_wavelength 0.71073
_diffrn_reflns_av_R_equivalents 0.0318
_diffrn_reflns_av_unetI/netI 0.0429
_diffrn_reflns_Laue_measured_fraction_full 1.000
_diffrn_reflns_Laue_measured_fraction_max 0.998
_diffrn_reflns_limit_h_max 29
_diffrn_reflns_limit_h_min -28
_diffrn_reflns_limit_k_max 15
_diffrn_reflns_limit_k_min -15
_diffrn_reflns_limit_l_max 25
_diffrn_reflns_limit_l_min -25
_diffrn_reflns_number 35460
_diffrn_reflns_point_group_measured_fraction_full 0.979
_diffrn_reflns_point_group_measured_fraction_max 0.965
_diffrn_reflns_theta_full 25.242
_diffrn_reflns_theta_max 28.770
_diffrn_reflns_theta_min 1.988
_diffrn_source 'ImuS-focus sealed tube'
_exptl_absorpt_coefficient_mu 1.843
_exptl_absorpt_correction_type multi-scan
_exptl_absorpt_process_details sadabs
_exptl_crystal_colour yellow
_exptl_crystal_density_diffrn 1.328
_exptl_crystal_description column
_exptl_crystal_F_000 1840
_exptl_crystal_size_max 0.273
_exptl_crystal_size_mid 0.173
_exptl_crystal_size_min 0.150
_exptl_transmission_factor_max 0.4878
_exptl_transmission_factor_min 0.4086
_refine_diff_density_max 1.647
_refine_diff_density_min -0.431
_refine_diff_density_rms 0.060
_refine_ls_abs_structure_details
;
 Flack x determined using 4778 quotients [(I+)-(I-)]/[(I+)+(I-)]
 (Parsons, Flack and Wagner, Acta Cryst. B69 (2013) 249-259).
;
_refine_ls_abs_structure_Flack -0.011(4)
_refine_ls_extinction_method none
_refine_ls_goodness_of_fit_ref 1.015
_refine_ls_hydrogen_treatment mixed
_refine_ls_matrix_type full
_refine_ls_number_parameters 608
_refine_ls_number_reflns 11130
_refine_ls_number_restraints 365
_refine_ls_restrained_S_all 1.002
_refine_ls_R_factor_all 0.0237
_refine_ls_R_factor_gt 0.0216
_refine_ls_shift/su_max 0.003
_refine_ls_shift/su_mean 0.000
_refine_ls_structure_factor_coef Fsqd
_refine_ls_weighting_details 'w=1/[\s^2^(Fo^2^)+(0.0084P)^2^] where P=(Fo^2^+2Fc^2^)/3'
_refine_ls_weighting_scheme calc
_refine_ls_wR_factor_gt 0.0429
_refine_ls_wR_factor_ref 0.0438
_reflns_Friedel_coverage 0.933
_reflns_Friedel_fraction_full 0.959
_reflns_Friedel_fraction_max 0.932
_reflns_number_gt 10539
_reflns_number_total 11130
_reflns_threshold_expression 'I > 2\s(I)'
_cod_data_source_file d3sc06584g2.cif
_cod_data_source_block mo_TR90c_0m_b
_cod_depositor_comments 'Adding full bibliography for 1570817--1570831.cif.'
_cod_original_cell_volume 4430.3(3)
_cod_original_sg_symbol_H-M 'C c'
_cod_database_code 1570824
_shelx_shelxl_version_number 2018/3
_shelx_space_group_comment
;
The symmetry employed for this shelxl refinement is uniquely defined
by the following loop, which should always be used as a source of
symmetry information in preference to the above space-group names.
They are only intended as comments.
;
_shelx_estimated_absorpt_t_min 0.633
_shelx_estimated_absorpt_t_max 0.770

loop_
_space_group_symop_operation_xyz
'x, y, z'
'x, -y, z+1/2'
'x+1/2, y+1/2, z'
'x+1/2, -y+1/2, z+1/2'

loop_
_atom_site_label
_atom_site_type_symbol
_atom_site_fract_x
_atom_site_fract_y
_atom_site_fract_z
_atom_site_U_iso_or_equiv
_atom_site_adp_type
_atom_site_occupancy
_atom_site_site_symmetry_order
_atom_site_calc_flag
_atom_site_refinement_flags_posn
_atom_site_refinement_flags_adp
_atom_site_refinement_flags_occupancy
_atom_site_disorder_assembly
_atom_site_disorder_group
C1 C 0.56915(19) 0.3351(3) 0.4563(2) 0.0245(7) Uani 1 1 d . . . . .
C2 C 0.6231(2) 0.2638(4) 0.4612(3) 0.0302(10) Uani 1 1 d . . . . .
H2 H 0.622911 0.180603 0.453803 0.036 Uiso 1 1 calc R U . . .
C3 C 0.67692(18) 0.3376(3) 0.4789(2) 0.0224(7) Uani 1 1 d . . . . .
C4 C 0.49879(18) 0.2991(3) 0.4384(2) 0.0310(8) Uani 1 1 d . . . . .
C5 C 0.4801(3) 0.2966(5) 0.5090(3) 0.0499(15) Uani 1 1 d . . . . .
H5A H 0.433086 0.282410 0.496983 0.075 Uiso 1 1 calc R U . . .
H5B H 0.491074 0.372809 0.534328 0.075 Uiso 1 1 calc R U . . .
H5C H 0.504065 0.233062 0.540920 0.075 Uiso 1 1 calc R U . . .
C6 C 0.45519(19) 0.3849(3) 0.3842(2) 0.0341(9) Uani 1 1 d . . . . .
H6A H 0.409791 0.358142 0.371439 0.051 Uiso 1 1 calc R U . . .
H6B H 0.468515 0.388204 0.339760 0.051 Uiso 1 1 calc R U . . .
H6C H 0.459074 0.463898 0.406395 0.051 Uiso 1 1 calc R U . . .
C7 C 0.4897(2) 0.1747(4) 0.4043(3) 0.0561(14) Uani 1 1 d . . . . .
H7A H 0.443758 0.151457 0.391988 0.084 Uiso 1 1 calc R U . . .
H7B H 0.516812 0.118070 0.439477 0.084 Uiso 1 1 calc R U . . .
H7C H 0.502732 0.175223 0.359596 0.084 Uiso 1 1 calc R U . . .
C8 C 0.74663(18) 0.3058(3) 0.4934(2) 0.0305(8) Uani 1 1 d . . . . .
H8A H 0.750445 0.220173 0.487382 0.046 Uiso 1 1 calc R U . . .
H8B H 0.771454 0.328538 0.543669 0.046 Uiso 1 1 calc R U . . .
H8C H 0.763998 0.347737 0.458662 0.046 Uiso 1 1 calc R U . . .
C9 C 0.69769(17) 0.6888(3) 0.37836(18) 0.0216(7) Uani 1 1 d . . . . .
C10 C 0.65273(17) 0.7487(3) 0.32225(18) 0.0234(7) Uani 1 1 d . . . . .
H10 H 0.660669 0.787361 0.281781 0.028 Uiso 1 1 calc R U . . .
C11 C 0.59341(16) 0.7412(3) 0.33681(17) 0.0190(6) Uani 1 1 d . . . . .
C12 C 0.5284(2) 0.7904(4) 0.2901(3) 0.0250(10) Uani 1 1 d . . . . .
C13 C 0.5222(2) 0.7718(4) 0.2087(2) 0.0415(10) Uani 1 1 d . . . . .
H13A H 0.479123 0.798514 0.178002 0.062 Uiso 1 1 calc R U . . .
H13B H 0.527532 0.687561 0.199608 0.062 Uiso 1 1 calc R U . . .
H13C H 0.556108 0.817607 0.196467 0.062 Uiso 1 1 calc R U . . .
C14 C 0.5263(2) 0.9235(4) 0.3029(3) 0.0461(11) Uani 1 1 d . . . . .
H14A H 0.483965 0.955067 0.273375 0.069 Uiso 1 1 calc R U . . .
H14B H 0.561187 0.962406 0.288624 0.069 Uiso 1 1 calc R U . . .
H14C H 0.532480 0.938596 0.355048 0.069 Uiso 1 1 calc R U . . .
C15 C 0.4723(2) 0.7274(4) 0.3056(3) 0.0435(11) Uani 1 1 d . . . . .
H15A H 0.431012 0.755812 0.271674 0.065 Uiso 1 1 calc R U . . .
H15B H 0.473366 0.743483 0.356270 0.065 Uiso 1 1 calc R U . . .
H15C H 0.476224 0.641913 0.299052 0.065 Uiso 1 1 calc R U . . .
C16 C 0.76873(18) 0.6735(4) 0.3888(2) 0.0314(9) Uani 1 1 d . . . . .
H16A H 0.779553 0.710350 0.347689 0.047 Uiso 1 1 calc R U . . .
H16B H 0.779201 0.588812 0.390582 0.047 Uiso 1 1 calc R U . . .
H16C H 0.794103 0.711162 0.434860 0.047 Uiso 1 1 calc R U . . .
C17 C 0.7567(2) 0.6660(4) 0.6152(2) 0.0262(9) Uani 1 1 d . . . . .
C18 C 0.74283(18) 0.6941(3) 0.6781(2) 0.0306(8) Uani 1 1 d . . . . .
H18 H 0.772570 0.724172 0.722203 0.037 Uiso 1 1 calc R U . . .
C19 C 0.67669(19) 0.6704(3) 0.6654(2) 0.0287(8) Uani 1 1 d . . . . .
C20 C 0.6393(2) 0.6755(5) 0.7209(2) 0.0406(11) Uani 1 1 d . . . . .
C24 C 0.82071(19) 0.6716(4) 0.6008(2) 0.0355(9) Uani 1 1 d . . . . .
H24A H 0.854018 0.702070 0.644478 0.053 Uiso 1 1 calc R U . . .
H24B H 0.817179 0.724361 0.559134 0.053 Uiso 1 1 calc R U . . .
H24C H 0.833076 0.592082 0.589454 0.053 Uiso 1 1 calc R U . . .
C25 C 0.3905(2) 0.5888(4) 0.4891(3) 0.0213(10) Uani 1 1 d . . . . .
C26 C 0.33942(16) 0.5765(3) 0.42264(19) 0.0232(7) Uani 1 1 d . . . . .
C27 C 0.28035(17) 0.5236(3) 0.4220(2) 0.0251(7) Uani 1 1 d . . . . .
H27 H 0.246906 0.515097 0.376385 0.030 Uiso 1 1 calc R U . . .
C28 C 0.26875(17) 0.4835(3) 0.4849(2) 0.0258(8) Uani 1 1 d . . . . .
C29 C 0.31946(18) 0.4932(3) 0.5495(2) 0.0275(8) Uani 1 1 d . . . . .
H29 H 0.313037 0.464245 0.593341 0.033 Uiso 1 1 calc R U . . .
C30 C 0.37946(17) 0.5431(3) 0.5539(2) 0.0256(7) Uani 1 1 d . . . . .
C31 C 0.3456(2) 0.6213(4) 0.3514(3) 0.0297(10) Uani 1 1 d . . . . .
H31A H 0.304692 0.607234 0.312032 0.045 Uiso 1 1 calc R U . . .
H31B H 0.381257 0.579436 0.340251 0.045 Uiso 1 1 calc R U . . .
H31C H 0.354992 0.706373 0.355475 0.045 Uiso 1 1 calc R U . . .
C32 C 0.20260(18) 0.4379(3) 0.4846(2) 0.0336(9) Uani 1 1 d . . . . .
H32A H 0.208017 0.362557 0.511319 0.050 Uiso 1 1 calc R U . . .
H32B H 0.174969 0.425667 0.433854 0.050 Uiso 1 1 calc R U . . .
H32C H 0.181996 0.495794 0.508535 0.050 Uiso 1 1 calc R U . . .
C33 C 0.43099(19) 0.5477(4) 0.6267(2) 0.0388(10) Uani 1 1 d . . . . .
H33A H 0.416843 0.501948 0.662553 0.058 Uiso 1 1 calc R U . . .
H33B H 0.438474 0.630218 0.643070 0.058 Uiso 1 1 calc R U . . .
H33C H 0.471545 0.513979 0.622414 0.058 Uiso 1 1 calc R U . . .
C34 C 0.5444(2) 0.8600(3) 0.5166(3) 0.0292(12) Uani 1 1 d D . . . .
H34A H 0.5782(14) 0.828(3) 0.5577(12) 0.08(2) Uiso 1 1 d D . . . .
H34B H 0.5330(18) 0.9383(14) 0.5278(18) 0.056(14) Uiso 1 1 d D . . . .
H34C H 0.5575(19) 0.861(3) 0.4730(13) 0.05(2) Uiso 1 1 d D . . . .
C35 C 0.39132(19) 0.9079(4) 0.4262(3) 0.0507(13) Uani 1 1 d . . . . .
H35A H 0.391680 0.990665 0.441802 0.076 Uiso 1 1 calc R U . . .
H35B H 0.346607 0.877263 0.412356 0.076 Uiso 1 1 calc R U . . .
H35C H 0.407736 0.903130 0.383955 0.076 Uiso 1 1 calc R U . . .
C36 C 0.4341(3) 0.8664(4) 0.6009(4) 0.0598(16) Uani 1 1 d . . . . .
H36A H 0.434954 0.953162 0.602597 0.090 Uiso 1 1 calc R U . . .
H36B H 0.468706 0.834872 0.642944 0.090 Uiso 1 1 calc R U . . .
H36C H 0.391628 0.838101 0.602773 0.090 Uiso 1 1 calc R U . . .
B1 B 0.6958(2) 0.5650(4) 0.4910(3) 0.0170(10) Uani 1 1 d . . . . .
H1 H 0.7401(15) 0.539(3) 0.4897(17) 0.006(7) Uiso 1 1 d . . . . .
Al1 Al 0.44803(5) 0.81187(10) 0.50845(7) 0.0295(3) Uani 1 1 d . . . . .
Ho1 Ho 0.54857(2) 0.63802(2) 0.49251(2) 0.01611(4) Uani 1 1 d . . . . .
N1 N 0.65544(13) 0.4490(2) 0.48361(14) 0.0173(5) Uani 1 1 d . . . . .
N2 N 0.58901(13) 0.4485(2) 0.47076(15) 0.0199(6) Uani 1 1 d . . . . .
N3 N 0.66630(13) 0.6464(2) 0.42433(15) 0.0164(5) Uani 1 1 d . . . . .
N4 N 0.60106(13) 0.6799(2) 0.39937(15) 0.0175(5) Uani 1 1 d . . . . .
N5 N 0.70073(14) 0.6271(2) 0.56553(15) 0.0186(6) Uani 1 1 d . . . . .
N6 N 0.65013(14) 0.6314(2) 0.59571(16) 0.0219(6) Uani 1 1 d . . . . .
N7 N 0.45071(14) 0.6453(2) 0.49339(16) 0.0202(6) Uani 1 1 d . . . . .
C21 C 0.6835(4) 0.6168(10) 0.7903(4) 0.054(3) Uani 0.601(8) 1 d . . P A 1
H21A H 0.661404 0.615397 0.827919 0.081 Uiso 0.601(8) 1 calc R U P A 1
H21B H 0.724244 0.661795 0.808436 0.081 Uiso 0.601(8) 1 calc R U P A 1
H21C H 0.693264 0.535571 0.778974 0.081 Uiso 0.601(8) 1 calc R U P A 1
C22 C 0.6361(4) 0.8116(8) 0.7399(5) 0.057(3) Uani 0.601(8) 1 d . . P A 1
H22A H 0.618152 0.819942 0.780851 0.085 Uiso 0.601(8) 1 calc R U P A 1
H22B H 0.608041 0.853430 0.696853 0.085 Uiso 0.601(8) 1 calc R U P A 1
H22C H 0.680098 0.845497 0.753850 0.085 Uiso 0.601(8) 1 calc R U P A 1
C23 C 0.5770(3) 0.6248(7) 0.6925(4) 0.040(2) Uani 0.601(8) 1 d . . P A 1
H23A H 0.581289 0.542415 0.678582 0.059 Uiso 0.601(8) 1 calc R U P A 1
H23B H 0.551706 0.669558 0.649183 0.059 Uiso 0.601(8) 1 calc R U P A 1
H23C H 0.554666 0.627216 0.729900 0.059 Uiso 0.601(8) 1 calc R U P A 1
C21A C 0.6769(7) 0.714(2) 0.7939(8) 0.086(7) Uani 0.399(8) 1 d . . P A 2
H21D H 0.713817 0.659950 0.813786 0.129 Uiso 0.399(8) 1 calc R U P A 2
H21E H 0.649107 0.713329 0.825841 0.129 Uiso 0.399(8) 1 calc R U P A 2
H21F H 0.693253 0.794284 0.791492 0.129 Uiso 0.399(8) 1 calc R U P A 2
C22A C 0.5760(7) 0.7537(12) 0.6936(8) 0.040(4) Uani 0.399(8) 1 d . . P A 2
H22D H 0.557552 0.765000 0.733952 0.060 Uiso 0.399(8) 1 calc R U P A 2
H22E H 0.543890 0.713862 0.652635 0.060 Uiso 0.399(8) 1 calc R U P A 2
H22F H 0.587030 0.830899 0.677305 0.060 Uiso 0.399(8) 1 calc R U P A 2
C23A C 0.6104(6) 0.5432(12) 0.7291(7) 0.057(4) Uani 0.399(8) 1 d . . P A 2
H23D H 0.585392 0.546717 0.763936 0.085 Uiso 0.399(8) 1 calc R U P A 2
H23E H 0.646681 0.487384 0.747114 0.085 Uiso 0.399(8) 1 calc R U P A 2
H23F H 0.581941 0.516773 0.681140 0.085 Uiso 0.399(8) 1 calc R U P A 2
C1_1 C 0.8446(5) 0.3742(8) 0.7388(5) 0.054(2) Uani 0.625(9) 1 d D U P B 1
H1A_1 H 0.884766 0.328811 0.745394 0.081 Uiso 0.625(9) 1 calc R U P B 1
H1B_1 H 0.843551 0.403947 0.786487 0.081 Uiso 0.625(9) 1 calc R U P B 1
H1C_1 H 0.843280 0.441063 0.705746 0.081 Uiso 0.625(9) 1 calc R U P B 1
C2_1 C 0.7870(4) 0.2961(7) 0.7065(4) 0.0362(17) Uani 0.625(9) 1 d D U P B 1
C3_1 C 0.7266(5) 0.3464(10) 0.6725(11) 0.036(2) Uani 0.625(9) 1 d D U P B 1
H3_1 H 0.722014 0.430105 0.670161 0.043 Uiso 0.625(9) 1 calc R U P B 1
C4_1 C 0.6731(4) 0.2748(8) 0.6422(5) 0.039(2) Uani 0.625(9) 1 d D U P B 1
H4_1 H 0.631946 0.310360 0.618885 0.047 Uiso 0.625(9) 1 calc R U P B 1
C5_1 C 0.6781(4) 0.1522(6) 0.6448(4) 0.0407(19) Uani 0.625(9) 1 d D U P B 1
H5_1 H 0.641166 0.103798 0.622722 0.049 Uiso 0.625(9) 1 calc R U P B 1
C6_1 C 0.7383(5) 0.1024(8) 0.6805(5) 0.047(2) Uani 0.625(9) 1 d D U P B 1
H6_1 H 0.742604 0.018718 0.684995 0.057 Uiso 0.625(9) 1 calc R U P B 1
C7_1 C 0.7922(7) 0.1742(10) 0.7098(15) 0.045(4) Uani 0.625(9) 1 d D U P B 1
H7_1 H 0.833554 0.138893 0.732519 0.054 Uiso 0.625(9) 1 calc R U P B 1
C1_2 C 0.6898(8) 0.0445(14) 0.6696(8) 0.066(5) Uani 0.375(9) 1 d D U P B 2
H1A_2 H 0.709983 -0.014383 0.645845 0.099 Uiso 0.375(9) 1 calc R U P B 2
H1B_2 H 0.645010 0.059779 0.638627 0.099 Uiso 0.375(9) 1 calc R U P B 2
H1C_2 H 0.689352 0.014344 0.717445 0.099 Uiso 0.375(9) 1 calc R U P B 2
C2_2 C 0.7280(7) 0.1564(12) 0.6802(7) 0.042(3) Uani 0.375(9) 1 d D U P B 2
C3_2 C 0.6985(8) 0.2657(14) 0.6605(9) 0.046(4) Uani 0.375(9) 1 d D U P B 2
H3_2 H 0.652550 0.270089 0.638588 0.056 Uiso 0.375(9) 1 calc R U P B 2
C4_2 C 0.7351(10) 0.3681(19) 0.672(2) 0.057(6) Uani 0.375(9) 1 d D U P B 2
H4_2 H 0.713992 0.442295 0.658672 0.068 Uiso 0.375(9) 1 calc R U P B 2
C5_2 C 0.8012(7) 0.3643(12) 0.7036(7) 0.043(3) Uani 0.375(9) 1 d D U P B 2
H5_2 H 0.825960 0.435502 0.713573 0.051 Uiso 0.375(9) 1 calc R U P B 2
C6_2 C 0.8315(7) 0.2569(10) 0.7202(6) 0.043(3) Uani 0.375(9) 1 d D U P B 2
H6_2 H 0.877739 0.253194 0.738232 0.052 Uiso 0.375(9) 1 calc R U P B 2
C7_2 C 0.7954(8) 0.1537(16) 0.711(2) 0.036(4) Uani 0.375(9) 1 d D U P B 2
H7_2 H 0.816850 0.080256 0.725910 0.043 Uiso 0.375(9) 1 calc R U P B 2

loop_
_atom_site_aniso_label
_atom_site_aniso_U_11
_atom_site_aniso_U_22
_atom_site_aniso_U_33
_atom_site_aniso_U_23
_atom_site_aniso_U_13
_atom_site_aniso_U_12
C1 0.026(2) 0.0202(16) 0.028(2) 0.0022(14) 0.0101(16) -0.0007(13)
C2 0.040(3) 0.0190(18) 0.036(2) 0.0042(17) 0.018(2) 0.0040(17)
C3 0.0267(19) 0.0210(16) 0.0211(18) 0.0031(13) 0.0096(15) 0.0042(13)
C4 0.027(2) 0.0236(18) 0.042(2) 0.0005(16) 0.0099(18) -0.0053(14)
C5 0.033(3) 0.068(4) 0.052(3) 0.013(3) 0.018(2) -0.004(3)
C6 0.023(2) 0.034(2) 0.038(2) -0.0023(16) -0.0002(17) -0.0060(15)
C7 0.046(3) 0.027(2) 0.092(4) -0.011(2) 0.019(3) -0.013(2)
C8 0.031(2) 0.0220(17) 0.041(2) 0.0027(16) 0.0145(18) 0.0088(15)
C9 0.0238(18) 0.0226(15) 0.0212(17) -0.0016(13) 0.0111(14) 0.0032(13)
C10 0.0289(19) 0.0264(17) 0.0183(17) 0.0020(13) 0.0124(15) 0.0026(14)
C11 0.0220(17) 0.0170(14) 0.0171(16) -0.0015(12) 0.0050(13) 0.0005(12)
C12 0.023(2) 0.030(2) 0.022(2) 0.0069(16) 0.0082(17) 0.0059(16)
C13 0.031(2) 0.062(3) 0.028(2) 0.009(2) 0.0042(18) 0.001(2)
C14 0.046(3) 0.036(2) 0.054(3) 0.010(2) 0.011(2) 0.018(2)
C15 0.024(2) 0.059(3) 0.047(3) 0.022(2) 0.010(2) 0.002(2)
C16 0.024(2) 0.043(2) 0.031(2) 0.0081(17) 0.0148(17) 0.0050(16)
C17 0.023(2) 0.0251(18) 0.025(2) -0.0007(17) -0.0001(17) 0.0002(17)
C18 0.0252(19) 0.039(2) 0.0216(19) -0.0063(16) -0.0019(15) 0.0049(16)
C19 0.026(2) 0.0371(19) 0.0179(18) -0.0052(15) 0.0001(15) 0.0079(15)
C20 0.034(2) 0.065(3) 0.017(2) -0.0058(19) -0.0002(18) 0.015(2)
C24 0.024(2) 0.048(2) 0.031(2) -0.0065(18) 0.0030(17) -0.0093(17)
C25 0.015(2) 0.0199(19) 0.029(2) 0.0029(16) 0.0069(17) 0.0027(15)
C26 0.0182(17) 0.0238(16) 0.0275(19) 0.0020(14) 0.0069(14) 0.0030(13)
C27 0.0177(17) 0.0241(16) 0.032(2) -0.0074(15) 0.0057(15) -0.0011(13)
C28 0.0206(18) 0.0188(15) 0.041(2) -0.0057(15) 0.0142(16) -0.0019(13)
C29 0.030(2) 0.0258(17) 0.033(2) 0.0022(15) 0.0193(17) -0.0003(14)
C30 0.0260(19) 0.0268(17) 0.0268(19) 0.0014(14) 0.0123(15) 0.0022(14)
C31 0.017(2) 0.043(2) 0.026(2) 0.0088(19) 0.0024(17) 0.0021(18)
C32 0.028(2) 0.0219(17) 0.057(3) -0.0093(17) 0.0210(19) -0.0081(15)
C33 0.032(2) 0.058(3) 0.027(2) 0.0072(19) 0.0096(17) 0.0040(19)
C34 0.022(2) 0.0194(17) 0.049(3) -0.0071(16) 0.016(2) 0.0006(15)
C35 0.022(2) 0.0271(19) 0.102(4) 0.015(2) 0.017(2) 0.0060(17)
C36 0.052(3) 0.054(3) 0.092(4) -0.028(3) 0.051(3) -0.004(2)
B1 0.015(2) 0.0190(19) 0.016(2) -0.0002(16) 0.0034(17) 0.0026(17)
Al1 0.0154(5) 0.0218(5) 0.0548(8) -0.0058(5) 0.0162(5) 0.0010(4)
Ho1 0.01246(6) 0.01756(5) 0.01809(6) -0.00011(10) 0.00438(4) 0.00104(9)
N1 0.0182(14) 0.0168(13) 0.0164(13) 0.0006(10) 0.0048(11) 0.0034(10)
N2 0.0186(14) 0.0183(13) 0.0220(15) 0.0006(11) 0.0051(12) 0.0004(10)
N3 0.0141(13) 0.0180(12) 0.0169(14) 0.0006(10) 0.0047(11) 0.0023(10)
N4 0.0163(13) 0.0178(12) 0.0187(14) 0.0007(11) 0.0056(11) 0.0022(10)
N5 0.0165(14) 0.0202(13) 0.0170(14) -0.0008(10) 0.0022(11) 0.0017(10)
N6 0.0183(15) 0.0290(15) 0.0168(15) -0.0019(11) 0.0031(12) 0.0040(11)
N7 0.0141(14) 0.0224(14) 0.0236(15) 0.0008(11) 0.0050(12) -0.0003(10)
C21 0.034(4) 0.109(8) 0.019(4) -0.001(5) 0.009(3) 0.016(5)
C22 0.037(5) 0.071(6) 0.061(6) -0.041(5) 0.013(4) 0.004(4)
C23 0.031(4) 0.064(5) 0.026(4) -0.006(3) 0.012(3) 0.006(3)
C21A 0.038(8) 0.19(2) 0.032(8) -0.040(11) 0.011(6) -0.010(12)
C22A 0.035(7) 0.051(8) 0.035(7) -0.016(6) 0.012(5) -0.005(6)
C23A 0.049(7) 0.084(10) 0.048(8) 0.034(7) 0.032(6) 0.031(7)
C1_1 0.051(5) 0.074(6) 0.037(5) -0.001(4) 0.013(4) -0.006(4)
C2_1 0.043(4) 0.050(4) 0.022(3) 0.006(3) 0.019(3) 0.008(3)
C3_1 0.045(5) 0.045(5) 0.025(5) 0.014(4) 0.022(4) 0.016(4)
C4_1 0.042(5) 0.058(4) 0.020(5) 0.012(3) 0.012(4) 0.017(4)
C5_1 0.051(5) 0.051(4) 0.023(4) -0.001(3) 0.015(3) -0.001(3)
C6_1 0.067(6) 0.045(5) 0.034(4) -0.003(4) 0.021(4) 0.012(4)
C7_1 0.050(6) 0.049(5) 0.034(7) 0.007(5) 0.010(5) 0.021(4)
C1_2 0.073(10) 0.084(10) 0.051(9) -0.029(8) 0.033(8) -0.031(8)
C2_2 0.049(8) 0.056(7) 0.025(6) -0.002(6) 0.017(6) 0.006(6)
C3_2 0.033(8) 0.082(8) 0.024(8) 0.028(7) 0.007(7) 0.024(6)
C4_2 0.066(9) 0.069(10) 0.045(12) 0.028(9) 0.031(9) 0.020(8)
C5_2 0.063(8) 0.047(7) 0.028(7) 0.007(6) 0.029(6) 0.001(6)
C6_2 0.047(7) 0.059(7) 0.028(6) 0.009(5) 0.018(5) 0.010(5)
C7_2 0.045(8) 0.046(7) 0.023(9) 0.005(8) 0.019(7) 0.017(6)

loop_
_atom_type_symbol
_atom_type_description
_atom_type_scat_dispersion_real
_atom_type_scat_dispersion_imag
_atom_type_scat_source
C C 0.0033 0.0016 'International Tables Vol C Tables 4.2.6.8 and 6.1.1.4'
H H 0.0000 0.0000 'International Tables Vol C Tables 4.2.6.8 and 6.1.1.4'
B B 0.0013 0.0007 'International Tables Vol C Tables 4.2.6.8 and 6.1.1.4'
Al Al 0.0645 0.0514 'International Tables Vol C Tables 4.2.6.8 and 6.1.1.4'
Ho Ho -0.2175 4.6783 'International Tables Vol C Tables 4.2.6.8 and 6.1.1.4'
N N 0.0061 0.0033 'International Tables Vol C Tables 4.2.6.8 and 6.1.1.4'

loop_
_geom_angle_atom_site_label_1
_geom_angle_atom_site_label_2
_geom_angle_atom_site_label_3
_geom_angle
_geom_angle_site_symmetry_1
_geom_angle_site_symmetry_3
_geom_angle_publ_flag
N2 C1 C2 109.2(3) . . ?
N2 C1 C4 122.4(3) . . ?
C2 C1 C4 128.4(3) . . ?
C3 C2 C1 106.8(3) . . ?
C3 C2 H2 126.6 . . ?
C1 C2 H2 126.6 . . ?
N1 C3 C2 107.3(3) . . ?
N1 C3 C8 124.0(3) . . ?
C2 C3 C8 128.6(3) . . ?
C1 C4 C6 110.5(3) . . ?
C1 C4 C5 109.2(4) . . ?
C6 C4 C5 109.9(4) . . ?
C1 C4 C7 109.3(3) . . ?
C6 C4 C7 108.8(4) . . ?
C5 C4 C7 109.1(4) . . ?
C4 C5 H5A 109.5 . . ?
C4 C5 H5B 109.5 . . ?
H5A C5 H5B 109.5 . . ?
C4 C5 H5C 109.5 . . ?
H5A C5 H5C 109.5 . . ?
H5B C5 H5C 109.5 . . ?
C4 C6 H6A 109.5 . . ?
C4 C6 H6B 109.5 . . ?
H6A C6 H6B 109.5 . . ?
C4 C6 H6C 109.5 . . ?
H6A C6 H6C 109.5 . . ?
H6B C6 H6C 109.5 . . ?
C4 C7 H7A 109.5 . . ?
C4 C7 H7B 109.5 . . ?
H7A C7 H7B 109.5 . . ?
C4 C7 H7C 109.5 . . ?
H7A C7 H7C 109.5 . . ?
H7B C7 H7C 109.5 . . ?
C3 C8 H8A 109.5 . . ?
C3 C8 H8B 109.5 . . ?
H8A C8 H8B 109.5 . . ?
C3 C8 H8C 109.5 . . ?
H8A C8 H8C 109.5 . . ?
H8B C8 H8C 109.5 . . ?
N3 C9 C10 107.9(3) . . ?
N3 C9 C16 124.9(3) . . ?
C10 C9 C16 127.2(3) . . ?
C9 C10 C11 106.3(3) . . ?
C9 C10 H10 126.8 . . ?
C11 C10 H10 126.8 . . ?
N4 C11 C10 110.0(3) . . ?
N4 C11 C12 123.3(3) . . ?
C10 C11 C12 126.8(3) . . ?
C15 C12 C11 111.2(3) . . ?
C15 C12 C14 111.6(4) . . ?
C11 C12 C14 109.5(3) . . ?
C15 C12 C13 108.2(4) . . ?
C11 C12 C13 108.8(3) . . ?
C14 C12 C13 107.4(4) . . ?
C12 C13 H13A 109.5 . . ?
C12 C13 H13B 109.5 . . ?
H13A C13 H13B 109.5 . . ?
C12 C13 H13C 109.5 . . ?
H13A C13 H13C 109.5 . . ?
H13B C13 H13C 109.5 . . ?
C12 C14 H14A 109.5 . . ?
C12 C14 H14B 109.5 . . ?
H14A C14 H14B 109.5 . . ?
C12 C14 H14C 109.5 . . ?
H14A C14 H14C 109.5 . . ?
H14B C14 H14C 109.5 . . ?
C12 C15 H15A 109.5 . . ?
C12 C15 H15B 109.5 . . ?
H15A C15 H15B 109.5 . . ?
C12 C15 H15C 109.5 . . ?
H15A C15 H15C 109.5 . . ?
H15B C15 H15C 109.5 . . ?
C9 C16 H16A 109.5 . . ?
C9 C16 H16B 109.5 . . ?
H16A C16 H16B 109.5 . . ?
C9 C16 H16C 109.5 . . ?
H16A C16 H16C 109.5 . . ?
H16B C16 H16C 109.5 . . ?
N5 C17 C18 107.7(4) . . ?
N5 C17 C24 123.9(4) . . ?
C18 C17 C24 128.4(4) . . ?
C17 C18 C19 107.0(3) . . ?
C17 C18 H18 126.5 . . ?
C19 C18 H18 126.5 . . ?
N6 C19 C18 109.4(3) . . ?
N6 C19 C20 123.3(4) . . ?
C18 C19 C20 127.2(3) . . ?
C23 C20 C19 111.3(4) . . ?
C21A C20 C19 115.3(7) . . ?
C23 C20 C21 115.1(6) . . ?
C19 C20 C21 105.6(4) . . ?
C21A C20 C22A 108.7(10) . . ?
C19 C20 C22A 112.5(6) . . ?
C23 C20 C22 112.3(5) . . ?
C19 C20 C22 105.6(5) . . ?
C21 C20 C22 106.3(6) . . ?
C21A C20 C23A 107.1(11) . . ?
C19 C20 C23A 109.3(5) . . ?
C22A C20 C23A 103.0(7) . . ?
C17 C24 H24A 109.5 . . ?
C17 C24 H24B 109.5 . . ?
H24A C24 H24B 109.5 . . ?
C17 C24 H24C 109.5 . . ?
H24A C24 H24C 109.5 . . ?
H24B C24 H24C 109.5 . . ?
C26 C25 N7 122.7(4) . . ?
C26 C25 C30 117.1(4) . . ?
N7 C25 C30 120.3(4) . . ?
C27 C26 C25 120.2(4) . . ?
C27 C26 C31 118.2(3) . . ?
C25 C26 C31 121.6(3) . . ?
C28 C27 C26 122.8(3) . . ?
C28 C27 H27 118.6 . . ?
C26 C27 H27 118.6 . . ?
C29 C28 C27 116.7(3) . . ?
C29 C28 C32 120.9(3) . . ?
C27 C28 C32 122.2(3) . . ?
C28 C29 C30 123.4(3) . . ?
C28 C29 H29 118.3 . . ?
C30 C29 H29 118.3 . . ?
C29 C30 C25 119.7(4) . . ?
C29 C30 C33 118.7(3) . . ?
C25 C30 C33 121.5(4) . . ?
C26 C31 H31A 109.5 . . ?
C26 C31 H31B 109.5 . . ?
H31A C31 H31B 109.5 . . ?
C26 C31 H31C 109.5 . . ?
H31A C31 H31C 109.5 . . ?
H31B C31 H31C 109.5 . . ?
C28 C32 H32A 109.5 . . ?
C28 C32 H32B 109.5 . . ?
H32A C32 H32B 109.5 . . ?
C28 C32 H32C 109.5 . . ?
H32A C32 H32C 109.5 . . ?
H32B C32 H32C 109.5 . . ?
C30 C33 H33A 109.5 . . ?
C30 C33 H33B 109.5 . . ?
H33A C33 H33B 109.5 . . ?
C30 C33 H33C 109.5 . . ?
H33A C33 H33C 109.5 . . ?
H33B C33 H33C 109.5 . . ?
Al1 C34 Ho1 79.78(12) . . ?
Al1 C34 H34A 116(3) . . ?
Ho1 C34 H34A 74(2) . . ?
Al1 C34 H34B 86(2) . . ?
Ho1 C34 H34B 166(2) . . ?
H34A C34 H34B 110.0(14) . . ?
Al1 C34 H34C 119(2) . . ?
Ho1 C34 H34C 79(2) . . ?
H34A C34 H34C 111.3(15) . . ?
H34B C34 H34C 110.7(14) . . ?
Al1 C35 H35A 109.5 . . ?
Al1 C35 H35B 109.5 . . ?
H35A C35 H35B 109.5 . . ?
Al1 C35 H35C 109.5 . . ?
H35A C35 H35C 109.5 . . ?
H35B C35 H35C 109.5 . . ?
Al1 C36 H36A 109.5 . . ?
Al1 C36 H36B 109.5 . . ?
H36A C36 H36B 109.5 . . ?
Al1 C36 H36C 109.5 . . ?
H36A C36 H36C 109.5 . . ?
H36B C36 H36C 109.5 . . ?
N3 B1 N1 110.6(3) . . ?
N3 B1 N5 112.5(3) . . ?
N1 B1 N5 109.9(3) . . ?
N3 B1 H1 107.7(18) . . ?
N1 B1 H1 104.9(18) . . ?
N5 B1 H1 111.0(19) . . ?
N7 Al1 C36 117.48(19) . . ?
N7 Al1 C35 117.25(18) . . ?
C36 Al1 C35 108.2(2) . . ?
N7 Al1 C34 100.96(13) . . ?
C36 Al1 C34 105.8(2) . . ?
C35 Al1 C34 105.55(19) . . ?
N7 Al1 Ho1 44.31(9) . . ?
C36 Al1 Ho1 127.33(19) . . ?
C35 Al1 Ho1 124.08(16) . . ?
C34 Al1 Ho1 56.67(10) . . ?
N7 Ho1 N2 116.96(10) . . ?
N7 Ho1 N4 133.51(10) . . ?
N2 Ho1 N4 76.67(9) . . ?
N7 Ho1 N6 129.59(11) . . ?
N2 Ho1 N6 80.27(9) . . ?
N4 Ho1 N6 95.45(9) . . ?
N7 Ho1 C34 82.53(12) . . ?
N2 Ho1 C34 160.51(12) . . ?
N4 Ho1 C34 89.54(11) . . ?
N6 Ho1 C34 87.52(13) . . ?
N7 Ho1 Al1 39.00(7) . . ?
N2 Ho1 Al1 155.90(7) . . ?
N4 Ho1 Al1 117.40(7) . . ?
N6 Ho1 Al1 115.39(7) . . ?
C34 Ho1 Al1 43.55(10) . . ?
N7 Ho1 H34A 93.7(8) . . ?
N2 Ho1 H34A 144.6(4) . . ?
N4 Ho1 H34A 95.5(9) . . ?
N6 Ho1 H34A 65.9(2) . . ?
C34 Ho1 H34A 21.97(10) . . ?
Al1 Ho1 H34A 57.5(6) . . ?
N7 Ho1 H34C 94.8(8) . . ?
N2 Ho1 H34C 143.6(4) . . ?
N4 Ho1 H34C 68.2(2) . . ?
N6 Ho1 H34C 93.4(9) . . ?
C34 Ho1 H34C 21.66(14) . . ?
Al1 Ho1 H34C 57.5(6) . . ?
H34A Ho1 H34C 36.8(5) . . ?
C3 N1 N2 110.1(3) . . ?
C3 N1 B1 126.6(3) . . ?
N2 N1 B1 122.8(3) . . ?
C1 N2 N1 106.6(3) . . ?
C1 N2 Ho1 140.6(2) . . ?
N1 N2 Ho1 112.36(18) . . ?
C9 N3 N4 109.7(3) . . ?
C9 N3 B1 126.1(3) . . ?
N4 N3 B1 124.1(3) . . ?
C11 N4 N3 106.1(3) . . ?
C11 N4 Ho1 142.5(2) . . ?
N3 N4 Ho1 110.18(18) . . ?
C17 N5 N6 109.9(3) . . ?
C17 N5 B1 125.4(3) . . ?
N6 N5 B1 123.8(3) . . ?
C19 N6 N5 106.0(3) . . ?
C19 N6 Ho1 141.6(2) . . ?
N5 N6 Ho1 106.6(2) . . ?
C25 N7 Al1 112.3(2) . . ?
C25 N7 Ho1 151.0(2) . . ?
Al1 N7 Ho1 96.68(12) . . ?
C20 C21 H21A 109.5 . . ?
C20 C21 H21B 109.5 . . ?
H21A C21 H21B 109.5 . . ?
C20 C21 H21C 109.5 . . ?
H21A C21 H21C 109.5 . . ?
H21B C21 H21C 109.5 . . ?
C20 C22 H22A 109.5 . . ?
C20 C22 H22B 109.5 . . ?
H22A C22 H22B 109.5 . . ?
C20 C22 H22C 109.5 . . ?
H22A C22 H22C 109.5 . . ?
H22B C22 H22C 109.5 . . ?
C20 C23 H23A 109.5 . . ?
C20 C23 H23B 109.5 . . ?
H23A C23 H23B 109.5 . . ?
C20 C23 H23C 109.5 . . ?
H23A C23 H23C 109.5 . . ?
H23B C23 H23C 109.5 . . ?
C20 C21A H21D 109.5 . . ?
C20 C21A H21E 109.5 . . ?
H21D C21A H21E 109.5 . . ?
C20 C21A H21F 109.5 . . ?
H21D C21A H21F 109.5 . . ?
H21E C21A H21F 109.5 . . ?
C20 C22A H22D 109.5 . . ?
C20 C22A H22E 109.5 . . ?
H22D C22A H22E 109.5 . . ?
C20 C22A H22F 109.5 . . ?
H22D C22A H22F 109.5 . . ?
H22E C22A H22F 109.5 . . ?
C20 C23A H23D 109.5 . . ?
C20 C23A H23E 109.5 . . ?
H23D C23A H23E 109.5 . . ?
C20 C23A H23F 109.5 . . ?
H23D C23A H23F 109.5 . . ?
H23E C23A H23F 109.5 . . ?
C2_1 C1_1 H1A_1 109.5 . . ?
C2_1 C1_1 H1B_1 109.5 . . ?
H1A_1 C1_1 H1B_1 109.5 . . ?
C2_1 C1_1 H1C_1 109.5 . . ?
H1A_1 C1_1 H1C_1 109.5 . . ?
H1B_1 C1_1 H1C_1 109.5 . . ?
C7_1 C2_1 C3_1 118.8(9) . . ?
C7_1 C2_1 C1_1 121.6(8) . . ?
C3_1 C2_1 C1_1 119.6(8) . . ?
C4_1 C3_1 C2_1 120.0(9) . . ?
C4_1 C3_1 H3_1 120.0 . . ?
C2_1 C3_1 H3_1 120.0 . . ?
C3_1 C4_1 C5_1 121.6(8) . . ?
C3_1 C4_1 H4_1 119.2 . . ?
C5_1 C4_1 H4_1 119.2 . . ?
C6_1 C5_1 C4_1 118.2(8) . . ?
C6_1 C5_1 H5_1 120.9 . . ?
C4_1 C5_1 H5_1 120.9 . . ?
C7_1 C6_1 C5_1 120.1(10) . . ?
C7_1 C6_1 H6_1 119.9 . . ?
C5_1 C6_1 H6_1 119.9 . . ?
C2_1 C7_1 C6_1 121.3(11) . . ?
C2_1 C7_1 H7_1 119.4 . . ?
C6_1 C7_1 H7_1 119.4 . . ?
C2_2 C1_2 H1A_2 109.5 . . ?
C2_2 C1_2 H1B_2 109.5 . . ?
H1A_2 C1_2 H1B_2 109.5 . . ?
C2_2 C1_2 H1C_2 109.5 . . ?
H1A_2 C1_2 H1C_2 109.5 . . ?
H1B_2 C1_2 H1C_2 109.5 . . ?
C3_2 C2_2 C7_2 117.8(13) . . ?
C3_2 C2_2 C1_2 122.1(14) . . ?
C7_2 C2_2 C1_2 120.1(14) . . ?
C4_2 C3_2 C2_2 120.8(14) . . ?
C4_2 C3_2 H3_2 119.6 . . ?
C2_2 C3_2 H3_2 119.6 . . ?
C5_2 C4_2 C3_2 120.8(17) . . ?
C5_2 C4_2 H4_2 119.6 . . ?
C3_2 C4_2 H4_2 119.6 . . ?
C4_2 C5_2 C6_2 119.2(15) . . ?
C4_2 C5_2 H5_2 120.4 . . ?
C6_2 C5_2 H5_2 120.4 . . ?
C5_2 C6_2 C7_2 120.6(14) . . ?
C5_2 C6_2 H6_2 119.7 . . ?
C7_2 C6_2 H6_2 119.7 . . ?
C6_2 C7_2 C2_2 120.7(16) . . ?
C6_2 C7_2 H7_2 119.7 . . ?
C2_2 C7_2 H7_2 119.7 . . ?

loop_
_geom_bond_atom_site_label_1
_geom_bond_atom_site_label_2
_geom_bond_distance
_geom_bond_site_symmetry_2
_geom_bond_publ_flag
C1 N2 1.352(4) . ?
C1 C2 1.393(5) . ?
C1 C4 1.503(5) . ?
C2 C3 1.383(6) . ?
C2 H2 0.9500 . ?
C3 N1 1.353(4) . ?
C3 C8 1.485(5) . ?
C4 C6 1.515(5) . ?
C4 C5 1.525(6) . ?
C4 C7 1.536(6) . ?
C5 H5A 0.9800 . ?
C5 H5B 0.9800 . ?
C5 H5C 0.9800 . ?
C6 H6A 0.9800 . ?
C6 H6B 0.9800 . ?
C6 H6C 0.9800 . ?
C7 H7A 0.9800 . ?
C7 H7B 0.9800 . ?
C7 H7C 0.9800 . ?
C8 H8A 0.9800 . ?
C8 H8B 0.9800 . ?
C8 H8C 0.9800 . ?
C9 N3 1.353(4) . ?
C9 C10 1.381(5) . ?
C9 C16 1.491(5) . ?
C10 C11 1.393(5) . ?
C10 H10 0.9500 . ?
C11 N4 1.349(4) . ?
C11 C12 1.515(5) . ?
C12 C15 1.508(6) . ?
C12 C14 1.525(6) . ?
C12 C13 1.539(6) . ?
C13 H13A 0.9800 . ?
C13 H13B 0.9800 . ?
C13 H13C 0.9800 . ?
C14 H14A 0.9800 . ?
C14 H14B 0.9800 . ?
C14 H14C 0.9800 . ?
C15 H15A 0.9800 . ?
C15 H15B 0.9800 . ?
C15 H15C 0.9800 . ?
C16 H16A 0.9800 . ?
C16 H16B 0.9800 . ?
C16 H16C 0.9800 . ?
C17 N5 1.356(5) . ?
C17 C18 1.367(6) . ?
C17 C24 1.490(6) . ?
C18 C19 1.396(5) . ?
C18 H18 0.9500 . ?
C19 N6 1.353(5) . ?
C19 C20 1.520(6) . ?
C20 C23 1.405(9) . ?
C20 C21A 1.448(14) . ?
C20 C21 1.525(9) . ?
C20 C22A 1.573(14) . ?
C20 C22 1.585(10) . ?
C20 C23A 1.644(15) . ?
C24 H24A 0.9800 . ?
C24 H24B 0.9800 . ?
C24 H24C 0.9800 . ?
C25 C26 1.408(6) . ?
C25 N7 1.425(5) . ?
C25 C30 1.431(6) . ?
C26 C27 1.403(5) . ?
C26 C31 1.499(6) . ?
C27 C28 1.380(5) . ?
C27 H27 0.9500 . ?
C28 C29 1.378(5) . ?
C28 C32 1.515(5) . ?
C29 C30 1.389(5) . ?
C29 H29 0.9500 . ?
C30 C33 1.490(5) . ?
C31 H31A 0.9800 . ?
C31 H31B 0.9800 . ?
C31 H31C 0.9800 . ?
C32 H32A 0.9800 . ?
C32 H32B 0.9800 . ?
C32 H32C 0.9800 . ?
C33 H33A 0.9800 . ?
C33 H33B 0.9800 . ?
C33 H33C 0.9800 . ?
C34 Al1 2.106(4) . ?
C34 Ho1 2.554(3) . ?
C34 H34A 0.9604(15) . ?
C34 H34B 0.9603(15) . ?
C34 H34C 0.9602(15) . ?
C35 Al1 1.989(5) . ?
C35 H35A 0.9800 . ?
C35 H35B 0.9800 . ?
C35 H35C 0.9800 . ?
C36 Al1 1.983(5) . ?
C36 H36A 0.9800 . ?
C36 H36B 0.9800 . ?
C36 H36C 0.9800 . ?
B1 N3 1.541(6) . ?
B1 N1 1.554(5) . ?
B1 N5 1.564(6) . ?
B1 H1 1.01(3) . ?
Al1 N7 1.906(3) . ?
Al1 Ho1 3.0085(10) . ?
Ho1 N7 2.116(3) . ?
Ho1 N2 2.394(3) . ?
Ho1 N4 2.436(3) . ?
Ho1 N6 2.454(3) . ?
Ho1 H34A 2.47(4) . ?
Ho1 H34C 2.56(3) . ?
N1 N2 1.376(4) . ?
N3 N4 1.390(4) . ?
N5 N6 1.384(4) . ?
C21 H21A 0.9800 . ?
C21 H21B 0.9800 . ?
C21 H21C 0.9800 . ?
C22 H22A 0.9800 . ?
C22 H22B 0.9800 . ?
C22 H22C 0.9800 . ?
C23 H23A 0.9800 . ?
C23 H23B 0.9800 . ?
C23 H23C 0.9800 . ?
C21A H21D 0.9800 . ?
C21A H21E 0.9800 . ?
C21A H21F 0.9800 . ?
C22A H22D 0.9800 . ?
C22A H22E 0.9800 . ?
C22A H22F 0.9800 . ?
C23A H23D 0.9800 . ?
C23A H23E 0.9800 . ?
C23A H23F 0.9800 . ?
C1_1 C2_1 1.491(11) . ?
C1_1 H1A_1 0.9800 . ?
C1_1 H1B_1 0.9800 . ?
C1_1 H1C_1 0.9800 . ?
C2_1 C7_1 1.381(12) . ?
C2_1 C3_1 1.383(11) . ?
C3_1 C4_1 1.380(11) . ?
C3_1 H3_1 0.9500 . ?
C4_1 C5_1 1.388(10) . ?
C4_1 H4_1 0.9500 . ?
C5_1 C6_1 1.385(11) . ?
C5_1 H5_1 0.9500 . ?
C6_1 C7_1 1.385(13) . ?
C6_1 H6_1 0.9500 . ?
C7_1 H7_1 0.9500 . ?
C1_2 C2_2 1.487(17) . ?
C1_2 H1A_2 0.9800 . ?
C1_2 H1B_2 0.9800 . ?
C1_2 H1C_2 0.9800 . ?
C2_2 C3_2 1.386(15) . ?
C2_2 C7_2 1.387(16) . ?
C3_2 C4_2 1.378(16) . ?
C3_2 H3_2 0.9500 . ?
C4_2 C5_2 1.365(17) . ?
C4_2 H4_2 0.9500 . ?
C5_2 C6_2 1.366(14) . ?
C5_2 H5_2 0.9500 . ?
C6_2 C7_2 1.382(16) . ?
C6_2 H6_2 0.9500 . ?
C7_2 H7_2 0.9500 . ?
